data_4517992
loop_
_publ_author_name
'Gao, Hui'
'He, Yan-Bin'
'Hou, Juan-Juan'
'Zhai, Quan-Guo'
'Zhang, Xian-Ming'

_publ_section_title
;
 Enhanced Proton Conductivity by Aliovalent Substitution of Cadmium for
 Indium in Dimethylaminium-Templated Metal Anilicates.
;
_journal_name_full 'ACS applied materials &amp; interfaces'
_journal_paper_doi 10.1021/acsami.0c13125
_journal_year 2020
_chemical_formula_sum 'C24 H31 In N2 O16'
_chemical_formula_weight 718.33
_space_group_crystal_system tetragonal
_space_group_IT_number 88
_space_group_name_Hall '-I 4ad'
_space_group_name_H-M_alt 'I 41/a :2'
_atom_sites_solution_hydrogens geom
_audit_creation_method SHELXL-2018/3
_cell_angle_alpha 90
_cell_angle_beta 90
_cell_angle_gamma 90
_cell_formula_units_Z 4
_cell_length_a 9.97090(10)
_cell_length_b 9.97090(10)
_cell_length_c 26.4892(5)
_cell_measurement_reflns_used 3410
_cell_measurement_temperature 296(2)
_cell_measurement_theta_max 75.4000
_cell_measurement_theta_min 6.6190
_cell_volume 2633.53(6)
_computing_cell_refinement 'CrysAlisPro 1.171.39.44a (Rigaku OD, 2018)'
_computing_data_collection 'CrysAlisPro 1.171.39.44a (Rigaku OD, 2018)'
_computing_data_reduction 'CrysAlisPro 1.171.39.44a (Rigaku OD, 2018)'
_computing_structure_refinement 'SHELXL-2018/3 (Sheldrick, 2018)'
_computing_structure_solution 'SHELXT 2014/5 (Sheldrick, 2014)'
_diffrn_ambient_temperature 296(2)
_diffrn_measured_fraction_theta_full 0.997
_diffrn_measured_fraction_theta_max 0.992
_diffrn_measurement_device_type 'XtaLAB AFC12 (RINC): Kappa single'
_diffrn_radiation_type CuK\a
_diffrn_radiation_wavelength 1.54184
_diffrn_reflns_av_R_equivalents 0.0267
_diffrn_reflns_av_unetI/netI 0.0249
_diffrn_reflns_Laue_measured_fraction_full 0.997
_diffrn_reflns_Laue_measured_fraction_max 0.992
_diffrn_reflns_limit_h_max 9
_diffrn_reflns_limit_h_min -10
_diffrn_reflns_limit_k_max 12
_diffrn_reflns_limit_k_min -7
_diffrn_reflns_limit_l_max 32
_diffrn_reflns_limit_l_min -31
_diffrn_reflns_number 4433
_diffrn_reflns_point_group_measured_fraction_full 0.997
_diffrn_reflns_point_group_measured_fraction_max 0.992
_diffrn_reflns_theta_full 67.684
_diffrn_reflns_theta_max 72.103
_diffrn_reflns_theta_min 6.685
_diffrn_source 'Rotating-anode X-ray tube'
_exptl_absorpt_coefficient_mu 7.957
_exptl_absorpt_correction_T_max 1.00000
_exptl_absorpt_correction_T_min 0.46953
_exptl_absorpt_correction_type multi-scan
_exptl_absorpt_process_details
;
CrysAlisPro 1.171.39.44a (Rigaku Oxford Diffraction, 2018)
Empirical absorption correction using spherical harmonics,
 implemented in SCALE3 ABSPACK scaling algorithm.
;
_exptl_crystal_colour red
_exptl_crystal_density_diffrn 1.812
_exptl_crystal_description block
_exptl_crystal_F_000 1464
_exptl_crystal_size_max 0.230
_exptl_crystal_size_mid 0.180
_exptl_crystal_size_min 0.150
_refine_diff_density_max 0.861
_refine_diff_density_min -0.835
_refine_diff_density_rms 0.114
_refine_ls_extinction_method none
_refine_ls_goodness_of_fit_ref 1.106
_refine_ls_hydrogen_treatment constr
_refine_ls_matrix_type full
_refine_ls_number_parameters 121
_refine_ls_number_reflns 1297
_refine_ls_number_restraints 122
_refine_ls_restrained_S_all 1.108
_refine_ls_R_factor_all 0.0508
_refine_ls_R_factor_gt 0.0491
_refine_ls_shift/su_max 0.000
_refine_ls_shift/su_mean 0.000
_refine_ls_structure_factor_coef Fsqd
_refine_ls_weighting_details 'w=1/[\s^2^(Fo^2^)+(0.0845P)^2^+10.0773P] where P=(Fo^2^+2Fc^2^)/3'
_refine_ls_weighting_scheme calc
_refine_ls_wR_factor_gt 0.1324
_refine_ls_wR_factor_ref 0.1338
_reflns_Friedel_coverage 0.000
_reflns_number_gt 1225
_reflns_number_total 1297
_reflns_threshold_expression 'I > 2\s(I)'
_cod_data_source_file am0c13125_si_003.cif
_cod_data_source_block exp_1109_a
_cod_original_cell_volume 2633.53(7)
_cod_original_sg_symbol_H-M 'I 41/a'
_cod_database_code 4517992
_shelx_shelxl_version_number 2018/3
_shelx_space_group_comment
;
The symmetry employed for this shelxl refinement is uniquely defined
by the following loop, which should always be used as a source of
symmetry information in preference to the above space-group names.
They are only intended as comments.
;
_shelx_estimated_absorpt_t_min 0.262
_shelx_estimated_absorpt_t_max 0.382

loop_
_space_group_symop_operation_xyz
'x, y, z'
'-x+1/2, -y, z+1/2'
'-y+3/4, x+1/4, z+1/4'
'y+3/4, -x+3/4, z+3/4'
'x+1/2, y+1/2, z+1/2'
'-x+1, -y+1/2, z+1'
'-y+5/4, x+3/4, z+3/4'
'y+5/4, -x+5/4, z+5/4'
'-x, -y, -z'
'x-1/2, y, -z-1/2'
'y-3/4, -x-1/4, -z-1/4'
'-y-3/4, x-3/4, -z-3/4'
'-x+1/2, -y+1/2, -z+1/2'
'x, y+1/2, -z'
'y-1/4, -x+1/4, -z+1/4'
'-y-1/4, x-1/4, -z-1/4'

loop_
_atom_site_label
_atom_site_type_symbol
_atom_site_fract_x
_atom_site_fract_y
_atom_site_fract_z
_atom_site_U_iso_or_equiv
_atom_site_adp_type
_atom_site_occupancy
_atom_site_site_symmetry_order
_atom_site_calc_flag
_atom_site_refinement_flags_posn
_atom_site_refinement_flags_adp
_atom_site_refinement_flags_occupancy
_atom_site_disorder_assembly
_atom_site_disorder_group
In1 In 0.500000 0.750000 0.625000 0.0333(3) Uani 1 4 d S T P . .
C1 C 0.4535(5) 0.5232(5) 0.55062(16) 0.0379(9) Uani 1 1 d . . . . .
O1 O 0.4234(4) 0.5556(3) 0.59487(12) 0.0456(8) Uani 1 1 d . . . . .
O2 O 0.3770(3) 0.3129(3) 0.44509(12) 0.0428(8) Uani 1 1 d . . . . .
H2B H 0.359667 0.244477 0.461004 0.051 Uiso 1 1 calc R U . . .
C2 C 0.3920(5) 0.4211(5) 0.52345(17) 0.0411(10) Uani 1 1 d . . . . .
C4 C 0.2839(6) 0.3420(6) 0.5461(2) 0.0629(16) Uani 1 1 d D U . . .
C3 C 0.4314(4) 0.3958(4) 0.47354(16) 0.0362(9) Uani 1 1 d . . . . .
O3 O 0.2948(16) 0.3154(19) 0.5921(5) 0.123(3) Uani 0.393(8) 1 d D U P A 1
O4 O 0.2577(17) 0.2252(11) 0.5285(6) 0.099(3) Uani 0.393(8) 1 d D U P A 1
C7 C 0.163(3) 0.140(2) 0.5530(12) 0.122(6) Uani 0.393(8) 1 d D U P A 1
H7A H 0.156421 0.056804 0.534749 0.182 Uiso 0.393(8) 1 calc R U P A 1
H7B H 0.192985 0.121790 0.586851 0.182 Uiso 0.393(8) 1 calc R U P A 1
H7C H 0.077366 0.182759 0.553961 0.182 Uiso 0.393(8) 1 calc R U P A 1
O3A O 0.1685(9) 0.3840(11) 0.5484(5) 0.123(3) Uani 0.607(8) 1 d D U P A 2
O4A O 0.3160(11) 0.2238(8) 0.5603(5) 0.099(3) Uani 0.607(8) 1 d D U P A 2
C7A C 0.2128(17) 0.1400(16) 0.5815(9) 0.122(6) Uani 0.607(8) 1 d D . P A 2
H7AA H 0.250239 0.054622 0.590505 0.182 Uiso 0.607(8) 1 calc R U P A 2
H7AB H 0.176416 0.182230 0.611074 0.182 Uiso 0.607(8) 1 calc R U P A 2
H7AC H 0.142783 0.127340 0.557080 0.182 Uiso 0.607(8) 1 calc R U P A 2
N1 N 0.478(3) 0.307(3) 0.6787(14) 0.199(12) Uani 0.5 1 d D U P B -1
H1A H 0.428483 0.358101 0.698925 0.239 Uiso 0.25 1 calc R U P B -1
H1B H 0.488212 0.348525 0.649294 0.239 Uiso 0.5 1 calc R U P B -1
C5 C 0.616(4) 0.277(5) 0.7031(16) 0.215(14) Uani 0.5 1 d D U P B -1
H5A H 0.662843 0.359148 0.708819 0.322 Uiso 0.5 1 calc R U P B -1
H5B H 0.602784 0.231052 0.734636 0.322 Uiso 0.5 1 calc R U P B -1
H5C H 0.667518 0.220674 0.680846 0.322 Uiso 0.5 1 calc R U P B -1
C6 C 0.410(4) 0.169(4) 0.6708(16) 0.187(12) Uani 0.5 1 d D U P B -1
H6A H 0.322945 0.181654 0.655714 0.281 Uiso 0.5 1 calc R U P B -1
H6B H 0.463996 0.114496 0.649045 0.281 Uiso 0.5 1 calc R U P B -1
H6C H 0.399262 0.124874 0.702836 0.281 Uiso 0.5 1 calc R U P B -1

loop_
_atom_site_aniso_label
_atom_site_aniso_U_11
_atom_site_aniso_U_22
_atom_site_aniso_U_33
_atom_site_aniso_U_23
_atom_site_aniso_U_13
_atom_site_aniso_U_12
In1 0.0406(3) 0.0406(3) 0.0188(3) 0.000 0.000 0.000
C1 0.050(2) 0.041(2) 0.0219(19) -0.0016(16) 0.0025(17) -0.0005(18)
O1 0.066(2) 0.0454(18) 0.0257(15) -0.0043(13) 0.0086(14) -0.0093(15)
O2 0.0482(17) 0.0513(18) 0.0289(15) -0.0060(13) 0.0041(13) -0.0075(14)
C2 0.047(2) 0.047(2) 0.029(2) -0.0012(18) 0.0045(18) -0.0048(19)
C4 0.073(4) 0.061(3) 0.055(3) -0.015(3) 0.031(3) -0.021(3)
C3 0.042(2) 0.043(2) 0.0240(19) -0.0048(17) -0.0009(16) 0.0003(17)
O3 0.080(5) 0.111(6) 0.179(9) 0.043(6) 0.040(6) -0.016(5)
O4 0.096(6) 0.073(4) 0.130(7) 0.024(5) 0.052(5) -0.006(4)
C7 0.105(11) 0.088(6) 0.172(15) 0.042(9) 0.055(10) -0.018(7)
O3A 0.080(5) 0.111(6) 0.179(9) 0.043(6) 0.040(6) -0.016(5)
O4A 0.096(6) 0.073(4) 0.130(7) 0.024(5) 0.052(5) -0.006(4)
C7A 0.105(11) 0.088(6) 0.172(15) 0.042(9) 0.055(10) -0.018(7)
N1 0.21(3) 0.18(2) 0.21(3) 0.02(2) 0.04(2) -0.02(2)
C5 0.26(3) 0.20(3) 0.19(3) 0.00(2) 0.05(3) 0.02(3)
C6 0.19(2) 0.16(2) 0.21(3) 0.00(2) 0.04(2) 0.02(2)

loop_
_atom_type_symbol
_atom_type_description
_atom_type_scat_dispersion_real
_atom_type_scat_dispersion_imag
_atom_type_scat_source
C C 0.0181 0.0091 'International Tables Vol C Tables 4.2.6.8 and 6.1.1.4'
O O 0.0492 0.0322 'International Tables Vol C Tables 4.2.6.8 and 6.1.1.4'
In In 0.0822 5.0449 'International Tables Vol C Tables 4.2.6.8 and 6.1.1.4'
H H 0.0000 0.0000 'International Tables Vol C Tables 4.2.6.8 and 6.1.1.4'
N N 0.0311 0.0180 'International Tables Vol C Tables 4.2.6.8 and 6.1.1.4'

loop_
_geom_angle_atom_site_label_1
_geom_angle_atom_site_label_2
_geom_angle_atom_site_label_3
_geom_angle
_geom_angle_site_symmetry_1
_geom_angle_site_symmetry_3
_geom_angle_publ_flag
O1 In1 O1 97.35(6) . 12_767 ?
O1 In1 O1 138.09(16) . 6_564 ?
O1 In1 O1 97.35(6) 12_767 6_564 ?
O1 In1 O1 97.35(6) . 15_566 ?
O1 In1 O1 138.09(16) 12_767 15_566 ?
O1 In1 O1 97.35(6) 6_564 15_566 ?
O1 In1 O2 147.26(12) . 8_454 ?
O1 In1 O2 70.06(12) 12_767 8_454 ?
O1 In1 O2 74.54(12) 6_564 8_454 ?
O1 In1 O2 76.50(13) 15_566 8_454 ?
O1 In1 O2 76.50(13) . 14_556 ?
O1 In1 O2 147.26(12) 12_767 14_556 ?
O1 In1 O2 70.06(12) 6_564 14_556 ?
O1 In1 O2 74.54(12) 15_566 14_556 ?
O2 In1 O2 130.16(11) 8_454 14_556 ?
O1 In1 O2 70.06(12) . 9_666 ?
O1 In1 O2 74.54(12) 12_767 9_666 ?
O1 In1 O2 76.50(13) 6_564 9_666 ?
O1 In1 O2 147.26(12) 15_566 9_666 ?
O2 In1 O2 130.16(11) 8_454 9_666 ?
O2 In1 O2 73.15(17) 14_556 9_666 ?
O1 In1 O2 74.53(12) . 3 ?
O1 In1 O2 76.50(13) 12_767 3 ?
O1 In1 O2 147.26(12) 6_564 3 ?
O1 In1 O2 70.06(12) 15_566 3 ?
O2 In1 O2 73.15(17) 8_454 3 ?
O2 In1 O2 130.16(11) 14_556 3 ?
O2 In1 O2 130.16(11) 9_666 3 ?
O1 C1 C2 124.6(4) . . ?
O1 C1 C3 115.6(4) . 9_666 ?
C2 C1 C3 119.8(4) . 9_666 ?
C1 O1 In1 118.5(3) . . ?
C3 O2 In1 115.8(3) . 9_666 ?
C3 O2 H2B 109.5 . . ?
In1 O2 H2B 107.4 9_666 . ?
C1 C2 C3 119.8(4) . . ?
C1 C2 C4 120.4(4) . . ?
C3 C2 C4 119.8(4) . . ?
O3A C4 O4A 122.4(8) . . ?
O3 C4 O4 100.3(13) . . ?
O3A C4 C2 121.7(7) . . ?
O3 C4 C2 116.7(9) . . ?
O4A C4 C2 115.7(6) . . ?
O4 C4 C2 119.3(7) . . ?
O2 C3 C2 124.6(4) . . ?
O2 C3 C1 115.0(4) . 9_666 ?
C2 C3 C1 120.4(4) . 9_666 ?
C4 O4 C7 120.8(15) . . ?
O4 C7 H7A 109.5 . . ?
O4 C7 H7B 109.5 . . ?
H7A C7 H7B 109.5 . . ?
O4 C7 H7C 109.5 . . ?
H7A C7 H7C 109.5 . . ?
H7B C7 H7C 109.5 . . ?
C4 O4A C7A 118.1(10) . . ?
O4A C7A H7AA 109.5 . . ?
O4A C7A H7AB 109.5 . . ?
H7AA C7A H7AB 109.5 . . ?
O4A C7A H7AC 109.5 . . ?
H7AA C7A H7AC 109.5 . . ?
H7AB C7A H7AC 109.5 . . ?
C6 N1 C5 106(3) . . ?
C6 N1 H1A 110.5 . . ?
C5 N1 H1A 110.5 . . ?
C6 N1 H1B 110.5 . . ?
C5 N1 H1B 110.5 . . ?
H1A N1 H1B 108.7 . . ?
N1 C5 H5A 109.5 . . ?
N1 C5 H5B 109.5 . . ?
H5A C5 H5B 109.5 . . ?
N1 C5 H5C 109.5 . . ?
H5A C5 H5C 109.5 . . ?
H5B C5 H5C 109.5 . . ?
N1 C6 H6A 109.5 . . ?
N1 C6 H6B 109.5 . . ?
H6A C6 H6B 109.5 . . ?
N1 C6 H6C 109.5 . . ?
H6A C6 H6C 109.5 . . ?
H6B C6 H6C 109.5 . . ?

loop_
_geom_bond_atom_site_label_1
_geom_bond_atom_site_label_2
_geom_bond_distance
_geom_bond_site_symmetry_2
_geom_bond_publ_flag
In1 O1 2.231(3) . ?
In1 O1 2.231(3) 12_767 ?
In1 O1 2.231(3) 6_564 ?
In1 O1 2.231(3) 15_566 ?
In1 O2 2.312(3) 8_454 ?
In1 O2 2.312(3) 14_556 ?
In1 O2 2.312(3) 9_666 ?
In1 O2 2.312(3) 3 ?
C1 O1 1.252(5) . ?
C1 C2 1.389(6) . ?
C1 C3 1.542(6) 9_666 ?
O2 C3 1.244(5) . ?
O2 H2B 0.8200 . ?
C2 C3 1.402(6) . ?
C2 C4 1.465(7) . ?
C4 O3A 1.226(8) . ?
C4 O3 1.250(10) . ?
C4 O4A 1.277(8) . ?
C4 O4 1.281(9) . ?
O4 C7 1.426(10) . ?
C7 H7A 0.9600 . ?
C7 H7B 0.9600 . ?
C7 H7C 0.9600 . ?
O4A C7A 1.439(9) . ?
C7A H7AA 0.9600 . ?
C7A H7AB 0.9600 . ?
C7A H7AC 0.9600 . ?
N1 C6 1.55(3) . ?
N1 C5 1.55(3) . ?
N1 H1A 0.8900 . ?
N1 H1B 0.8900 . ?
C5 H5A 0.9600 . ?
C5 H5B 0.9600 . ?
C5 H5C 0.9600 . ?
C6 H6A 0.9600 . ?
C6 H6B 0.9600 . ?
C6 H6C 0.9600 . ?

loop_
_geom_hbond_atom_site_label_D
_geom_hbond_atom_site_label_H
_geom_hbond_atom_site_label_A
_geom_hbond_distance_DH
_geom_hbond_distance_HA
_geom_hbond_distance_DA
_geom_hbond_angle_DHA
_geom_hbond_site_symmetry_A
_geom_hbond_publ_flag
N1^a H1B^a O1 0.89 2.60 3.37(4) 146.0 . yes

loop_
_geom_torsion_atom_site_label_1
_geom_torsion_atom_site_label_2
_geom_torsion_atom_site_label_3
_geom_torsion_atom_site_label_4
_geom_torsion
_geom_torsion_site_symmetry_1
_geom_torsion_site_symmetry_2
_geom_torsion_site_symmetry_3
_geom_torsion_site_symmetry_4
_geom_torsion_publ_flag
C2 C1 O1 In1 -166.1(4) . . . . ?
C3 C1 O1 In1 14.6(5) 9_666 . . . ?
O1 C1 C2 C3 178.3(5) . . . . ?
C3 C1 C2 C3 -2.5(7) 9_666 . . . ?
O1 C1 C2 C4 -0.2(8) . . . . ?
C3 C1 C2 C4 179.1(5) 9_666 . . . ?
C1 C2 C4 O3A 80.0(11) . . . . ?
C3 C2 C4 O3A -98.5(11) . . . . ?
C1 C2 C4 O3 -37.0(13) . . . . ?
C3 C2 C4 O3 144.6(11) . . . . ?
C1 C2 C4 O4A -104.4(9) . . . . ?
C3 C2 C4 O4A 77.2(10) . . . . ?
C1 C2 C4 O4 -157.9(12) . . . . ?
C3 C2 C4 O4 23.7(14) . . . . ?
In1 O2 C3 C2 -162.7(4) 9_666 . . . ?
In1 O2 C3 C1 19.5(5) 9_666 . . 9_666 ?
C1 C2 C3 O2 -175.2(5) . . . . ?
C4 C2 C3 O2 3.3(8) . . . . ?
C1 C2 C3 C1 2.5(7) . . . 9_666 ?
C4 C2 C3 C1 -179.1(5) . . . 9_666 ?
O3 C4 O4 C7 44(2) . . . . ?
C2 C4 O4 C7 173(2) . . . . ?
O3A C4 O4A C7A -3(2) . . . . ?
C2 C4 O4A C7A -178.2(14) . . . . ?
